data_4104035
loop_
_publ_author_name
'Minoru Uemura'
'Iain D. G. Watson'
'Mikimoto Katsukawa'
'F. Dean Toste'

_publ_section_title
;
 Gold(I)-Catalyzed Enantioselective Synthesis of Benzopyrans via
 Rearrangement of Allylic Oxonium Intermediates
;
_journal_name_full 'Journal of the American Chemical Society'
_journal_page_first 3464
_journal_page_last 3465
_journal_paper_doi 10.1021/ja900155x
_journal_volume 131
_journal_year 2009
_chemical_absolute_configuration ad
_chemical_formula_moiety 'C24 H25 Br O3'
_chemical_formula_sum 'C24 H25 Br O3'
_chemical_formula_weight 441.35
_chemical_name_systematic
; 
 ? 
;
_space_group_IT_number 19
_symmetry_cell_setting orthorhombic
_symmetry_space_group_name_Hall 'P 2ac 2ab'
_symmetry_space_group_name_H-M 'P 21 21 21'
_atom_sites_solution_hydrogens geom
_atom_sites_solution_primary direct
_atom_sites_solution_secondary difmap
_audit_creation_method SHELXL-97
_cell_angle_alpha 90.00
_cell_angle_beta 90.00
_cell_angle_gamma 90.00
_cell_formula_units_Z 4
_cell_length_a 6.5984(11)
_cell_length_b 12.125(2)
_cell_length_c 26.515(5)
_cell_measurement_reflns_used 5407
_cell_measurement_temperature 120(2)
_cell_measurement_theta_max 25.3
_cell_measurement_theta_min 2.9
_cell_volume 2121.3(6)
_computing_cell_refinement 'Bruker APEX2 v.2008.6-1'
_computing_data_collection 'Bruker APEX2 v.2008.6-1'
_computing_data_reduction 'SAINT v. 7.60A'
_computing_molecular_graphics 'Bruker-AXS, XP v.6'
_computing_publication_material 'Bruker-AXS, XP v.6'
_computing_structure_refinement 'SHELXL-97 (Sheldrick, 2008)'
_computing_structure_solution 'SHELXS-97 (Sheldrick, 2008)'
_diffrn_ambient_temperature 120(2)
_diffrn_detector_area_resol_mean 8.192
_diffrn_measured_fraction_theta_full 0.994
_diffrn_measured_fraction_theta_max 0.994
_diffrn_measurement_device_type 'Bruker SMART 1000'
_diffrn_measurement_method '\w scans'
_diffrn_radiation_monochromator graphite
_diffrn_radiation_source 'fine-focus sealed tube'
_diffrn_radiation_type MoK\a
_diffrn_radiation_wavelength 0.71073
_diffrn_reflns_av_R_equivalents 0.0595
_diffrn_reflns_av_sigmaI/netI 0.0619
_diffrn_reflns_limit_h_max 7
_diffrn_reflns_limit_h_min -7
_diffrn_reflns_limit_k_max 14
_diffrn_reflns_limit_k_min -14
_diffrn_reflns_limit_l_max 31
_diffrn_reflns_limit_l_min -31
_diffrn_reflns_number 14031
_diffrn_reflns_theta_full 25.46
_diffrn_reflns_theta_max 25.46
_diffrn_reflns_theta_min 2.85
_exptl_absorpt_coefficient_mu 1.959
_exptl_absorpt_correction_T_max 0.845
_exptl_absorpt_correction_T_min 0.470
_exptl_absorpt_correction_type multi-scan
_exptl_absorpt_process_details 'Blessing, 1995'
_exptl_crystal_colour colorless
_exptl_crystal_density_diffrn 1.382
_exptl_crystal_density_method 'not measured'
_exptl_crystal_description needle
_exptl_crystal_F_000 912
_exptl_crystal_size_max 0.52
_exptl_crystal_size_mid 0.08
_exptl_crystal_size_min 0.06
_refine_diff_density_max 0.562
_refine_diff_density_min -0.294
_refine_diff_density_rms 0.082
_refine_ls_abs_structure_details 'Flack H D (1983), Acta Cryst. A39, 876-881, 1603 Friedel pairs'
_refine_ls_abs_structure_Flack -0.005(11)
_refine_ls_extinction_method none
_refine_ls_goodness_of_fit_ref 1.007
_refine_ls_hydrogen_treatment constr
_refine_ls_matrix_type full
_refine_ls_number_parameters 257
_refine_ls_number_reflns 3890
_refine_ls_number_restraints 0
_refine_ls_restrained_S_all 1.007
_refine_ls_R_factor_all 0.0657
_refine_ls_R_factor_gt 0.0387
_refine_ls_shift/su_max 0.001
_refine_ls_shift/su_mean 0.000
_refine_ls_structure_factor_coef Fsqd
_refine_ls_weighting_details 'calc w=1/[\s^2^(Fo^2^)+(0.0500P)^2^+0.0000P] where P=(Fo^2^+2Fc^2^)/3'
_refine_ls_weighting_scheme calc
_refine_ls_wR_factor_gt 0.0815
_refine_ls_wR_factor_ref 0.0935
_reflns_number_gt 3025
_reflns_number_total 3890
_reflns_threshold_expression >2sigma(I)
_cod_data_source_file ja900155x_si_002.cif
_cod_data_source_block minbrs
_cod_database_code 4104035

loop_
_symmetry_equiv_pos_as_xyz
'x, y, z'
'-x+1/2, -y, z+1/2'
'-x, y+1/2, -z+1/2'
'x+1/2, -y+1/2, -z'

loop_
_atom_site_label
_atom_site_type_symbol
_atom_site_fract_x
_atom_site_fract_y
_atom_site_fract_z
_atom_site_U_iso_or_equiv
_atom_site_adp_type
_atom_site_occupancy
_atom_site_symmetry_multiplicity
_atom_site_calc_flag
_atom_site_refinement_flags
Br1 Br 0.86011(5) 0.24506(3) 0.378466(15) 0.03195(13) Uani 1 1 d .
O1 O 0.0866(4) 0.0458(2) 0.45615(10) 0.0261(7) Uani 1 1 d .
O2 O 0.0773(4) -0.2327(2) 0.40678(8) 0.0216(6) Uani 1 1 d .
O3 O 0.2207(4) -0.2932(2) 0.47884(10) 0.0262(7) Uani 1 1 d .
C1 C 0.2644(6) 0.0860(3) 0.43581(14) 0.0214(9) Uani 1 1 d .
C2 C 0.3149(6) 0.1922(3) 0.45046(15) 0.0273(10) Uani 1 1 d .
H2A H 0.2279 0.2316 0.4726 0.033 Uiso 1 1 calc R
C3 C 0.4897(6) 0.2409(4) 0.43330(14) 0.0282(9) Uani 1 1 d .
H3A H 0.5243 0.3141 0.4428 0.034 Uiso 1 1 calc R
C4 C 0.6141(6) 0.1801(3) 0.40164(14) 0.0240(9) Uani 1 1 d .
C5 C 0.5658(6) 0.0744(3) 0.38725(14) 0.0228(9) Uani 1 1 d .
H5A H 0.6551 0.0346 0.3658 0.027 Uiso 1 1 calc R
C6 C 0.3870(6) 0.0249(3) 0.40385(13) 0.0203(8) Uani 1 1 d .
C7 C 0.3365(6) -0.0933(3) 0.38813(13) 0.0203(8) Uani 1 1 d .
C8 C 0.1479(6) -0.1254(3) 0.41598(13) 0.0203(8) Uani 1 1 d .
C9 C 0.0388(6) -0.0617(3) 0.44540(15) 0.0214(9) Uani 1 1 d .
H9A H -0.0802 -0.0918 0.4601 0.026 Uiso 1 1 calc R
C10 C 0.3008(6) -0.1010(3) 0.32999(14) 0.0243(9) Uani 1 1 d .
H10A H 0.4212 -0.0702 0.3127 0.029 Uiso 1 1 calc R
H10B H 0.2915 -0.1799 0.3207 0.029 Uiso 1 1 calc R
C11 C 0.1183(6) -0.0439(3) 0.31029(14) 0.0248(9) Uani 1 1 d .
H11A H 0.0937 0.0301 0.3204 0.030 Uiso 1 1 calc R
C12 C -0.0122(6) -0.0919(4) 0.27905(15) 0.0291(10) Uani 1 1 d .
H12A H 0.0141 -0.1669 0.2710 0.035 Uiso 1 1 calc R
C13 C -0.1928(6) -0.0427(4) 0.25534(15) 0.0287(10) Uani 1 1 d .
C14 C -0.2460(6) 0.0665(4) 0.26055(16) 0.0312(10) Uani 1 1 d .
H14A H -0.1610 0.1144 0.2794 0.037 Uiso 1 1 calc R
C15 C -0.4213(7) 0.1079(5) 0.23870(17) 0.0460(13) Uani 1 1 d .
H15A H -0.4558 0.1834 0.2429 0.055 Uiso 1 1 calc R
C16 C -0.5453(8) 0.0396(5) 0.21100(19) 0.0563(15) Uani 1 1 d .
H16A H -0.6668 0.0676 0.1967 0.068 Uiso 1 1 calc R
C17 C -0.4935(7) -0.0693(5) 0.20401(18) 0.0526(15) Uani 1 1 d .
H17A H -0.5776 -0.1162 0.1844 0.063 Uiso 1 1 calc R
C18 C -0.3178(7) -0.1102(4) 0.22585(16) 0.0406(12) Uani 1 1 d .
H18A H -0.2817 -0.1852 0.2207 0.049 Uiso 1 1 calc R
C19 C 0.5139(6) -0.1706(3) 0.40052(15) 0.0248(9) Uani 1 1 d .
H19A H 0.5436 -0.1668 0.4367 0.037 Uiso 1 1 calc R
H19B H 0.6339 -0.1479 0.3813 0.037 Uiso 1 1 calc R
H19C H 0.4776 -0.2464 0.3914 0.037 Uiso 1 1 calc R
C20 C 0.1249(6) -0.3129(3) 0.44128(14) 0.0200(8) Uani 1 1 d .
C21 C 0.0414(6) -0.4234(3) 0.42578(16) 0.0227(9) Uani 1 1 d .
C22 C -0.1873(6) -0.4220(4) 0.43400(19) 0.0414(12) Uani 1 1 d .
H22A H -0.2167 -0.3983 0.4686 0.062 Uiso 1 1 calc R
H22B H -0.2420 -0.4962 0.4286 0.062 Uiso 1 1 calc R
H22C H -0.2501 -0.3706 0.4101 0.062 Uiso 1 1 calc R
C23 C 0.0858(8) -0.4461(4) 0.37070(16) 0.0530(15) Uani 1 1 d .
H23A H 0.2326 -0.4447 0.3651 0.079 Uiso 1 1 calc R
H23B H 0.0211 -0.3895 0.3498 0.079 Uiso 1 1 calc R
H23C H 0.0324 -0.5188 0.3615 0.079 Uiso 1 1 calc R
C24 C 0.1355(9) -0.5127(3) 0.4589(2) 0.0488(14) Uani 1 1 d .
H24A H 0.2819 -0.5157 0.4528 0.073 Uiso 1 1 calc R
H24B H 0.0747 -0.5842 0.4507 0.073 Uiso 1 1 calc R
H24C H 0.1103 -0.4954 0.4945 0.073 Uiso 1 1 calc R

loop_
_atom_site_aniso_label
_atom_site_aniso_U_11
_atom_site_aniso_U_22
_atom_site_aniso_U_33
_atom_site_aniso_U_23
_atom_site_aniso_U_13
_atom_site_aniso_U_12
Br1 0.0284(2) 0.02567(19) 0.0418(2) 0.0024(2) -0.00491(19) -0.0075(2)
O1 0.0303(18) 0.0196(13) 0.0285(16) -0.0018(12) 0.0060(13) 0.0013(13)
O2 0.0284(14) 0.0177(14) 0.0188(13) 0.0009(11) -0.0013(11) -0.0021(12)
O3 0.0359(16) 0.0228(14) 0.0199(15) 0.0034(11) -0.0042(13) -0.0035(12)
C1 0.022(2) 0.022(2) 0.021(2) 0.0039(17) -0.0024(18) 0.0028(18)
C2 0.035(3) 0.021(2) 0.026(2) -0.0014(18) -0.0013(19) 0.0043(18)
C3 0.033(2) 0.020(2) 0.032(2) 0.000(2) -0.0102(17) 0.002(2)
C4 0.026(2) 0.0229(19) 0.023(2) 0.0078(16) -0.0066(19) -0.0011(19)
C5 0.027(2) 0.024(2) 0.018(2) -0.0002(16) -0.0024(17) -0.0010(17)
C6 0.027(2) 0.0171(18) 0.0167(19) 0.0006(15) -0.0053(18) 0.0021(18)
C7 0.023(2) 0.0178(17) 0.021(2) 0.0003(15) -0.0015(17) -0.0033(16)
C8 0.030(2) 0.0179(18) 0.0128(19) 0.0039(15) -0.0075(19) -0.002(2)
C9 0.025(2) 0.018(2) 0.022(2) 0.0041(17) 0.0038(19) 0.0025(17)
C10 0.031(2) 0.019(2) 0.023(2) -0.0033(17) 0.0032(18) -0.0045(17)
C11 0.028(2) 0.028(2) 0.018(2) -0.0022(16) 0.0000(19) -0.004(2)
C12 0.039(3) 0.026(2) 0.022(2) 0.0022(18) 0.004(2) -0.005(2)
C13 0.023(2) 0.047(3) 0.015(2) 0.0014(19) 0.0035(17) -0.012(2)
C14 0.030(2) 0.042(3) 0.022(2) 0.0060(19) 0.0052(19) -0.002(2)
C15 0.038(3) 0.071(3) 0.029(3) 0.019(2) 0.007(2) 0.008(3)
C16 0.035(3) 0.096(5) 0.037(3) 0.018(3) -0.003(3) -0.005(3)
C17 0.035(3) 0.092(5) 0.031(3) 0.005(3) -0.004(2) -0.025(3)
C18 0.042(3) 0.053(3) 0.027(3) 0.003(2) -0.005(2) -0.016(2)
C19 0.029(2) 0.022(2) 0.023(2) 0.0008(17) 0.0007(18) 0.0004(17)
C20 0.023(2) 0.0177(18) 0.019(2) 0.0004(15) 0.004(2) 0.0035(18)
C21 0.026(2) 0.020(2) 0.022(2) -0.0019(17) 0.0022(19) -0.0014(18)
C22 0.036(3) 0.029(2) 0.059(3) -0.009(2) 0.009(2) -0.007(2)
C23 0.081(4) 0.043(3) 0.035(3) -0.018(2) 0.024(3) -0.030(3)
C24 0.059(3) 0.021(2) 0.067(3) 0.000(2) -0.025(3) 0.004(3)

loop_
_atom_type_symbol
_atom_type_description
_atom_type_scat_dispersion_real
_atom_type_scat_dispersion_imag
_atom_type_scat_source
C C 0.0033 0.0016 'International Tables Vol C Tables 4.2.6.8 and 6.1.1.4'
H H 0.0000 0.0000 'International Tables Vol C Tables 4.2.6.8 and 6.1.1.4'
O O 0.0106 0.0060 'International Tables Vol C Tables 4.2.6.8 and 6.1.1.4'
Br Br -0.2901 2.4595 'International Tables Vol C Tables 4.2.6.8 and 6.1.1.4'

loop_
_geom_angle_atom_site_label_1
_geom_angle_atom_site_label_2
_geom_angle_atom_site_label_3
_geom_angle
C9 O1 C1 116.8(3)
C20 O2 C8 117.8(3)
O1 C1 C2 115.1(3)
O1 C1 C6 123.1(3)
C2 C1 C6 121.8(4)
C3 C2 C1 120.6(4)
C3 C2 H2A 119.7
C1 C2 H2A 119.7
C2 C3 C4 117.9(4)
C2 C3 H3A 121.0
C4 C3 H3A 121.0
C5 C4 C3 121.8(4)
C5 C4 Br1 119.6(3)
C3 C4 Br1 118.6(3)
C4 C5 C6 120.6(4)
C4 C5 H5A 119.7
C6 C5 H5A 119.7
C1 C6 C5 117.2(3)
C1 C6 C7 122.7(3)
C5 C6 C7 120.1(3)
C8 C7 C6 106.9(3)
C8 C7 C19 111.7(3)
C6 C7 C19 110.4(3)
C8 C7 C10 110.2(3)
C6 C7 C10 111.0(3)
C19 C7 C10 106.8(3)
C9 C8 O2 117.9(4)
C9 C8 C7 126.5(3)
O2 C8 C7 115.5(3)
C8 C9 O1 123.8(4)
C8 C9 H9A 118.1
O1 C9 H9A 118.1
C11 C10 C7 116.2(3)
C11 C10 H10A 108.2
C7 C10 H10A 108.2
C11 C10 H10B 108.2
C7 C10 H10B 108.2
H10A C10 H10B 107.4
C12 C11 C10 122.7(4)
C12 C11 H11A 118.6
C10 C11 H11A 118.6
C11 C12 C13 127.8(4)
C11 C12 H12A 116.1
C13 C12 H12A 116.1
C14 C13 C18 117.9(4)
C14 C13 C12 123.5(4)
C18 C13 C12 118.6(4)
C13 C14 C15 121.2(4)
C13 C14 H14A 119.4
C15 C14 H14A 119.4
C16 C15 C14 120.0(5)
C16 C15 H15A 120.0
C14 C15 H15A 120.0
C15 C16 C17 120.1(5)
C15 C16 H16A 120.0
C17 C16 H16A 120.0
C16 C17 C18 119.6(5)
C16 C17 H17A 120.2
C18 C17 H17A 120.2
C17 C18 C13 121.1(5)
C17 C18 H18A 119.5
C13 C18 H18A 119.5
C7 C19 H19A 109.5
C7 C19 H19B 109.5
H19A C19 H19B 109.5
C7 C19 H19C 109.5
H19A C19 H19C 109.5
H19B C19 H19C 109.5
O3 C20 O2 122.1(3)
O3 C20 C21 126.5(3)
O2 C20 C21 111.4(3)
C20 C21 C23 110.7(3)
C20 C21 C22 108.2(3)
C23 C21 C22 109.3(4)
C20 C21 C24 109.0(3)
C23 C21 C24 110.4(4)
C22 C21 C24 109.2(4)
C21 C22 H22A 109.5
C21 C22 H22B 109.5
H22A C22 H22B 109.5
C21 C22 H22C 109.5
H22A C22 H22C 109.5
H22B C22 H22C 109.5
C21 C23 H23A 109.5
C21 C23 H23B 109.5
H23A C23 H23B 109.5
C21 C23 H23C 109.5
H23A C23 H23C 109.5
H23B C23 H23C 109.5
C21 C24 H24A 109.5
C21 C24 H24B 109.5
H24A C24 H24B 109.5
C21 C24 H24C 109.5
H24A C24 H24C 109.5
H24B C24 H24C 109.5

loop_
_geom_bond_atom_site_label_1
_geom_bond_atom_site_label_2
_geom_bond_distance
Br1 C4 1.906(4)
O1 C9 1.371(5)
O1 C1 1.380(5)
O2 C20 1.371(4)
O2 C8 1.404(4)
O3 C20 1.204(4)
C1 C2 1.385(5)
C1 C6 1.386(5)
C2 C3 1.373(5)
C2 H2A 0.9500
C3 C4 1.387(5)
C3 H3A 0.9500
C4 C5 1.374(5)
C5 C6 1.395(5)
C5 H5A 0.9500
C6 C7 1.529(5)
C7 C8 1.499(5)
C7 C19 1.535(5)
C7 C10 1.562(5)
C8 C9 1.313(5)
C9 H9A 0.9500
C10 C11 1.484(5)
C10 H10A 0.9900
C10 H10B 0.9900
C11 C12 1.329(5)
C11 H11A 0.9500
C12 C13 1.473(6)
C12 H12A 0.9500
C13 C14 1.377(6)
C13 C18 1.400(6)
C14 C15 1.388(6)
C14 H14A 0.9500
C15 C16 1.377(7)
C15 H15A 0.9500
C16 C17 1.377(8)
C16 H16A 0.9500
C17 C18 1.388(7)
C17 H17A 0.9500
C18 H18A 0.9500
C19 H19A 0.9800
C19 H19B 0.9800
C19 H19C 0.9800
C20 C21 1.505(5)
C21 C23 1.515(6)
C21 C22 1.525(6)
C21 C24 1.526(6)
C22 H22A 0.9800
C22 H22B 0.9800
C22 H22C 0.9800
C23 H23A 0.9800
C23 H23B 0.9800
C23 H23C 0.9800
C24 H24A 0.9800
C24 H24B 0.9800
C24 H24C 0.9800

loop_
_geom_torsion_atom_site_label_1
_geom_torsion_atom_site_label_2
_geom_torsion_atom_site_label_3
_geom_torsion_atom_site_label_4
_geom_torsion
C9 O1 C1 C2 -175.5(3)
C9 O1 C1 C6 3.2(5)
O1 C1 C2 C3 179.1(3)
C6 C1 C2 C3 0.4(6)
C1 C2 C3 C4 -0.9(5)
C2 C3 C4 C5 0.4(6)
C2 C3 C4 Br1 -178.8(3)
C3 C4 C5 C6 0.7(6)
Br1 C4 C5 C6 179.8(3)
O1 C1 C6 C5 -178.0(3)
C2 C1 C6 C5 0.6(5)
O1 C1 C6 C7 0.0(5)
C2 C1 C6 C7 178.6(3)
C4 C5 C6 C1 -1.1(5)
C4 C5 C6 C7 -179.2(3)
C1 C6 C7 C8 -3.4(5)
C5 C6 C7 C8 174.5(3)
C1 C6 C7 C19 -125.0(4)
C5 C6 C7 C19 52.9(4)
C1 C6 C7 C10 116.8(4)
C5 C6 C7 C10 -65.3(4)
C20 O2 C8 C9 -84.8(4)
C20 O2 C8 C7 98.8(4)
C6 C7 C8 C9 4.4(5)
C19 C7 C8 C9 125.2(4)
C10 C7 C8 C9 -116.2(4)
C6 C7 C8 O2 -179.5(3)
C19 C7 C8 O2 -58.7(4)
C10 C7 C8 O2 59.9(4)
O2 C8 C9 O1 -177.8(3)
C7 C8 C9 O1 -1.8(6)
C1 O1 C9 C8 -2.4(5)
C8 C7 C10 C11 50.8(4)
C6 C7 C10 C11 -67.4(4)
C19 C7 C10 C11 172.3(3)
C7 C10 C11 C12 -131.5(4)
C10 C11 C12 C13 -177.1(4)
C11 C12 C13 C14 3.9(7)
C11 C12 C13 C18 -176.1(4)
C18 C13 C14 C15 2.1(6)
C12 C13 C14 C15 -177.9(4)
C13 C14 C15 C16 -0.3(6)
C14 C15 C16 C17 -1.4(7)
C15 C16 C17 C18 1.2(8)
C16 C17 C18 C13 0.6(7)
C14 C13 C18 C17 -2.2(6)
C12 C13 C18 C17 177.8(4)
C8 O2 C20 O3 1.2(5)
C8 O2 C20 C21 -179.2(3)
O3 C20 C21 C23 -133.9(5)
O2 C20 C21 C23 46.5(5)
O3 C20 C21 C22 106.2(5)
O2 C20 C21 C22 -73.4(4)
O3 C20 C21 C24 -12.4(6)
O2 C20 C21 C24 168.0(4)
